data_7046913
loop_
_publ_author_name
'Sil, Amit'
'Roy Chowdhury, Sabyasachi'
'Mishra, Sabyashachi'
'Patra, Sanjib K.'

_publ_section_title
;
 Synthesis, structure, and photophysical and electrochemical properties of
 Ru(ii) complexes of arylene-vinylene terpyridyl conjugates.
;
_journal_issue 29
_journal_name_full 'Dalton transactions (Cambridge, England : 2003)'
_journal_page_first 9877
_journal_page_last 9888
_journal_paper_doi 10.1039/c8dt00881g
_journal_volume 47
_journal_year 2018
_chemical_formula_moiety 'C94 H72 Cl2 N6 P2 Ru2, 2(F6 P)'
_chemical_formula_sum 'C94 H72 Cl2 F12 N6 P4 Ru2'
_chemical_formula_weight 1910.49
_space_group_crystal_system triclinic
_space_group_IT_number 2
_space_group_name_Hall '-P 1'
_space_group_name_H-M_alt 'P -1'
_symmetry_space_group_name_Hall '-P 1'
_symmetry_space_group_name_H-M 'P -1'
_atom_sites_solution_hydrogens geom
_atom_sites_solution_primary dual
_audit_creation_date 2018-03-06
_audit_creation_method
;
Olex2 1.2
(compiled 2017.03.28 svn.r3405 for OlexSys, GUI svn.r5337)
;
_audit_update_record
;
2018-03-07 deposited with the CCDC.
2018-06-29 downloaded from the CCDC.
;
_cell_angle_alpha 70.943(4)
_cell_angle_beta 68.971(4)
_cell_angle_gamma 61.317(4)
_cell_formula_units_Z 1
_cell_length_a 13.050(2)
_cell_length_b 13.456(2)
_cell_length_c 15.248(2)
_cell_measurement_reflns_used 2842
_cell_measurement_temperature 100(2)
_cell_measurement_theta_max 23.019
_cell_measurement_theta_min 2.485
_cell_volume 2153.3(5)
_computing_cell_refinement 'SAINT v7.34A (Bruker, 200?)'
_computing_data_reduction 'SAINT v7.34A (Bruker, 200?)'
_computing_molecular_graphics 'Olex2 (Dolomanov et al., 2009)'
_computing_publication_material 'Olex2 (Dolomanov et al., 2009)'
_computing_structure_refinement 'ShelXL (Sheldrick, 2015)'
_computing_structure_solution 'ShelXT (Sheldrick, 2015)'
_diffrn_ambient_temperature 100
_diffrn_measured_fraction_theta_full 0.991
_diffrn_measured_fraction_theta_max 0.951
_diffrn_measurement_device_type 'Bruker P4'
_diffrn_measurement_method '\w scans'
_diffrn_radiation_monochromator graphite
_diffrn_radiation_type MoK\a
_diffrn_radiation_wavelength 0.71073
_diffrn_reflns_av_R_equivalents 0.2286
_diffrn_reflns_av_unetI/netI 0.3320
_diffrn_reflns_Laue_measured_fraction_full 0.991
_diffrn_reflns_Laue_measured_fraction_max 0.951
_diffrn_reflns_limit_h_max 16
_diffrn_reflns_limit_h_min -16
_diffrn_reflns_limit_k_max 16
_diffrn_reflns_limit_k_min -16
_diffrn_reflns_limit_l_max 16
_diffrn_reflns_limit_l_min -19
_diffrn_reflns_number 25533
_diffrn_reflns_point_group_measured_fraction_full 0.991
_diffrn_reflns_point_group_measured_fraction_max 0.951
_diffrn_reflns_theta_full 25.242
_diffrn_reflns_theta_max 26.705
_diffrn_reflns_theta_min 1.457
_exptl_absorpt_coefficient_mu 0.564
_exptl_absorpt_correction_T_max 1
_exptl_absorpt_correction_T_min 0.557389
_exptl_absorpt_correction_type multi-scan
_exptl_absorpt_process_details
;
SADABS-2004/1 (Bruker,2004) was used for absorption correction.
R(int) was 0.1100 before and 0.0511 after correction.
The Ratio of minimum to maximum transmission is 0.5574.
The \l/2 correction factor is 0.0015.
;
_exptl_crystal_colour 'reddish brown'
_exptl_crystal_density_diffrn 1.473
_exptl_crystal_density_method 'not measured'
_exptl_crystal_description block
_exptl_crystal_F_000 968
_exptl_crystal_recrystallization_method 'Re-crystallisation from solvent: DCM and hexanes'
_exptl_crystal_size_max 0.34
_exptl_crystal_size_mid 0.3
_exptl_crystal_size_min 0.3
_refine_diff_density_max 4.243
_refine_diff_density_min -0.858
_refine_diff_density_rms 0.203
_refine_ls_extinction_method none
_refine_ls_goodness_of_fit_ref 1.032
_refine_ls_hydrogen_treatment constr
_refine_ls_matrix_type full
_refine_ls_number_parameters 541
_refine_ls_number_reflns 8665
_refine_ls_number_restraints 0
_refine_ls_restrained_S_all 1.032
_refine_ls_R_factor_all 0.2263
_refine_ls_R_factor_gt 0.1079
_refine_ls_shift/su_max 0.000
_refine_ls_shift/su_mean 0.000
_refine_ls_structure_factor_coef Fsqd
_refine_ls_weighting_details 'w=1/[\s^2^(Fo^2^)+(0.1750P)^2^+2.3430P] where P=(Fo^2^+2Fc^2^)/3'
_refine_ls_weighting_scheme calc
_refine_ls_wR_factor_gt 0.2849
_refine_ls_wR_factor_ref 0.3584
_reflns_Friedel_coverage 0.000
_reflns_number_gt 4294
_reflns_number_total 8665
_reflns_threshold_expression 'I > 2\s(I)'
_cod_data_source_file c8dt00881g2.cif
_cod_data_source_block Complex_1prime
_cod_depositor_comments 'Adding full bibliography for 7046911--7046915.cif.'
_cod_original_cell_volume 2153.3(6)
_cod_database_code 7046913
_shelx_shelxl_version_number 2017/1
_shelx_space_group_comment
;
The symmetry employed for this shelxl refinement is uniquely defined
by the following loop, which should always be used as a source of
symmetry information in preference to the above space-group names.
They are only intended as comments.
;
_exptl_absorpt_special_details SADABS
_olex2_refinement_description
;
1. Fixed Uiso
 At 1.2 times of:
  All C(H) groups
2.a Aromatic/amide H refined with riding coordinates:
 C35(H35), C31(H31), C12(H12), C7(H7), C25(H25), C9(H9), C13(H13), C37(H37),
 C15(H15), C43(H43), C22(H22), C2(H2), C39(H39), C3(H3), C38(H38), C47(H47),
 C44(H44), C1(H1), C14(H14), C40(H40), C41(H41), C32(H32), C26(H26), C4(H4),
 C28(H28), C34(H34), C46(H46), C27(H27), C23(H23), C29(H29), C21(H21), C20(H20),
  C45(H45), C33(H33), C17(H17), C18(H18)
;
_olex2_submission_special_instructions 'No special instructions were received'

loop_
_space_group_symop_operation_xyz
'x, y, z'
'-x, -y, -z'

loop_
_atom_site_label
_atom_site_type_symbol
_atom_site_fract_x
_atom_site_fract_y
_atom_site_fract_z
_atom_site_U_iso_or_equiv
_atom_site_adp_type
_atom_site_occupancy
_atom_site_site_symmetry_order
_atom_site_calc_flag
_atom_site_refinement_flags_posn
Ru1 Ru 0.42755(7) 0.92708(8) 0.11374(6) 0.0261(3) Uani 1 1 d .
Cl1 Cl 0.3699(2) 1.0731(2) -0.02750(18) 0.0281(6) Uani 1 1 d .
P1 P 0.2427(2) 0.9254(2) 0.19222(19) 0.0255(7) Uani 1 1 d .
P2 P 0.4858(3) 0.3740(3) 0.3201(3) 0.0489(10) Uani 1 1 d .
F1 F 0.5041(7) 0.2857(8) 0.4173(6) 0.064(2) Uani 1 1 d .
F5 F 0.5437(7) 0.2683(7) 0.2674(6) 0.060(2) Uani 1 1 d .
F4 F 0.3560(7) 0.3804(7) 0.3404(6) 0.060(2) Uani 1 1 d .
N3 N 0.4047(7) 1.0228(8) 0.2098(6) 0.027(2) Uani 1 1 d .
N2 N 0.5113(8) 0.8037(8) 0.2066(6) 0.031(2) Uani 1 1 d .
N1 N 0.4814(7) 0.7887(8) 0.0524(6) 0.028(2) Uani 1 1 d .
F2 F 0.4677(10) 0.4604(8) 0.2195(8) 0.100(4) Uani 1 1 d .
F3 F 0.6189(7) 0.3664(8) 0.2983(8) 0.083(3) Uani 1 1 d .
C10 C 0.5266(9) 0.8274(10) 0.2798(7) 0.029(2) Uani 1 1 d .
C36 C 0.1065(9) 1.0606(9) 0.1859(8) 0.028(2) Uani 1 1 d .
F6 F 0.4312(9) 0.4809(9) 0.3681(10) 0.106(4) Uani 1 1 d .
C5 C 0.5536(10) 0.6859(9) 0.0996(8) 0.030(3) Uani 1 1 d .
C35 C 0.3002(10) 0.7632(11) 0.3563(8) 0.035(3) Uani 1 1 d .
H35 H 0.344946 0.708609 0.315006 0.041 Uiso 1 1 calc R
C42 C 0.2074(9) 0.8346(10) 0.1500(8) 0.031(3) Uani 1 1 d .
C31 C 0.1609(10) 0.9533(10) 0.3830(8) 0.034(3) Uani 1 1 d .
H31 H 0.111069 1.030072 0.358993 0.041 Uiso 1 1 calc R
C12 C 0.4374(10) 0.9945(11) 0.3647(9) 0.040(3) Uani 1 1 d .
H12 H 0.465858 0.943342 0.419100 0.047 Uiso 1 1 calc R
C30 C 0.2289(10) 0.8761(10) 0.3221(8) 0.033(3) Uani 1 1 d .
C11 C 0.4542(10) 0.9519(10) 0.2850(8) 0.035(3) Uani 1 1 d .
C8 C 0.6742(11) 0.6338(12) 0.3116(8) 0.041(3) Uani 1 1 d .
C6 C 0.5740(10) 0.6959(10) 0.1844(8) 0.034(3) Uani 1 1 d .
C7 C 0.6524(10) 0.6097(10) 0.2399(9) 0.037(3) Uani 1 1 d .
H7 H 0.691687 0.533127 0.228345 0.044 Uiso 1 1 calc R
C16 C 0.7674(12) 0.5430(11) 0.3647(9) 0.042(3) Uani 1 1 d .
C25 C 1.2210(10) 0.0856(11) 0.6138(9) 0.043(3) Uani 1 1 d .
H25 H 1.229621 0.079394 0.551010 0.052 Uiso 1 1 calc R
C9 C 0.6046(9) 0.7429(10) 0.3324(8) 0.035(3) Uani 1 1 d .
H9 H 0.611316 0.759784 0.385362 0.042 Uiso 1 1 calc R
C19 C 0.9423(11) 0.3735(11) 0.4618(8) 0.040(3) Uani 1 1 d .
C13 C 0.3788(13) 1.1121(12) 0.3619(10) 0.052(4) Uani 1 1 d .
H13 H 0.368377 1.143996 0.413250 0.062 Uiso 1 1 calc R
C37 C -0.0064(10) 1.0553(10) 0.2310(8) 0.035(3) Uani 1 1 d .
H37 H -0.010489 0.983528 0.264303 0.042 Uiso 1 1 calc R
C15 C 0.3505(10) 1.1333(10) 0.2087(8) 0.033(3) Uani 1 1 d .
H15 H 0.319475 1.183155 0.155002 0.039 Uiso 1 1 calc R
C43 C 0.1640(11) 0.8858(12) 0.0659(9) 0.045(3) Uani 1 1 d .
H43 H 0.148743 0.964570 0.039077 0.054 Uiso 1 1 calc R
C22 C 1.0309(12) 0.2803(12) 0.5131(10) 0.048(3) Uani 1 1 d .
H22 H 1.084298 0.214876 0.483905 0.057 Uiso 1 1 calc R
C2 C 0.4991(11) 0.6860(11) -0.0588(10) 0.043(3) Uani 1 1 d .
H2 H 0.477863 0.687672 -0.112784 0.052 Uiso 1 1 calc R
C39 C -0.1068(11) 1.2593(12) 0.1779(10) 0.044(3) Uani 1 1 d .
H39 H -0.178612 1.327925 0.176196 0.053 Uiso 1 1 calc R
C3 C 0.5702(12) 0.5864(13) -0.0116(11) 0.057(4) Uani 1 1 d .
H3 H 0.599749 0.516529 -0.033170 0.068 Uiso 1 1 calc R
C38 C -0.1126(10) 1.1561(12) 0.2267(9) 0.046(3) Uani 1 1 d .
H38 H -0.188619 1.152803 0.257750 0.056 Uiso 1 1 calc R
C47 C 0.2277(11) 0.7225(11) 0.1888(10) 0.047(3) Uani 1 1 d .
H47 H 0.256317 0.687265 0.245421 0.056 Uiso 1 1 calc R
C44 C 0.1437(12) 0.8256(12) 0.0225(10) 0.047(3) Uani 1 1 d .
H44 H 0.116691 0.860565 -0.034859 0.057 Uiso 1 1 calc R
C1 C 0.4588(10) 0.7855(11) -0.0248(8) 0.036(3) Uani 1 1 d .
H1 H 0.411681 0.856349 -0.059071 0.043 Uiso 1 1 calc R
C14 C 0.3358(12) 1.1818(12) 0.2825(10) 0.046(3) Uani 1 1 d .
H14 H 0.296110 1.263090 0.278267 0.055 Uiso 1 1 calc R
C40 C 0.0049(12) 1.2633(10) 0.1306(9) 0.043(3) Uani 1 1 d .
H40 H 0.008588 1.334242 0.093948 0.052 Uiso 1 1 calc R
C41 C 0.1093(10) 1.1661(10) 0.1363(8) 0.036(3) Uani 1 1 d .
H41 H 0.184598 1.171083 0.105767 0.043 Uiso 1 1 calc R
C32 C 0.1628(12) 0.9224(13) 0.4787(10) 0.055(4) Uani 1 1 d .
H32 H 0.114730 0.976856 0.519928 0.066 Uiso 1 1 calc R
C24 C 1.1285(12) 0.1860(12) 0.6505(9) 0.048(3) Uani 1 1 d .
C26 C 1.2969(11) -0.0013(12) 0.6669(10) 0.050(4) Uani 1 1 d .
H26 H 1.354718 -0.069244 0.642452 0.060 Uiso 1 1 calc R
C4 C 0.6014(12) 0.5840(11) 0.0688(9) 0.044(3) Uani 1 1 d .
H4 H 0.653490 0.514298 0.100462 0.053 Uiso 1 1 calc R
C28 C 1.2031(13) 0.1047(13) 0.7945(10) 0.053(4) Uani 1 1 d .
H28 H 1.197111 0.110917 0.856565 0.064 Uiso 1 1 calc R
C34 C 0.3058(12) 0.7297(13) 0.4534(9) 0.057(4) Uani 1 1 d .
H34 H 0.356318 0.653248 0.477387 0.068 Uiso 1 1 calc R
C46 C 0.2069(13) 0.6584(12) 0.1461(11) 0.057(4) Uani 1 1 d .
H46 H 0.222687 0.579674 0.173345 0.068 Uiso 1 1 calc R
C27 C 1.2901(15) 0.0091(16) 0.7589(11) 0.067(5) Uani 1 1 d .
H27 H 1.345466 -0.049694 0.794941 0.081 Uiso 1 1 calc R
C23 C 1.0443(13) 0.2775(14) 0.5941(10) 0.065(5) Uani 1 1 d .
H23 H 0.991821 0.344800 0.620931 0.078 Uiso 1 1 calc R
C29 C 1.1211(13) 0.1952(15) 0.7415(11) 0.066(5) Uani 1 1 d .
H29 H 1.061647 0.261502 0.767647 0.079 Uiso 1 1 calc R
C21 C 0.7736(17) 0.5519(16) 0.4435(14) 0.100(8) Uani 1 1 d .
H21 H 0.713808 0.617107 0.470960 0.120 Uiso 1 1 calc R
C20 C 0.8610(18) 0.4734(16) 0.4904(13) 0.108(9) Uani 1 1 d .
H20 H 0.864461 0.489984 0.545015 0.129 Uiso 1 1 calc R
C45 C 0.1639(12) 0.7085(15) 0.0653(13) 0.067(5) Uani 1 1 d .
H45 H 0.147617 0.665154 0.037837 0.081 Uiso 1 1 calc R
C33 C 0.2360(12) 0.8107(15) 0.5131(10) 0.067(5) Uani 1 1 d .
H33 H 0.238835 0.788827 0.578337 0.080 Uiso 1 1 calc R
C17 C 0.8626(18) 0.4501(16) 0.3236(14) 0.103(8) Uani 1 1 d .
H17 H 0.868935 0.443402 0.261567 0.123 Uiso 1 1 calc R
C18 C 0.9483(19) 0.3672(16) 0.3746(14) 0.103(8) Uani 1 1 d .
H18 H 1.012610 0.304522 0.346112 0.124 Uiso 1 1 calc R

loop_
_atom_site_aniso_label
_atom_site_aniso_U_11
_atom_site_aniso_U_22
_atom_site_aniso_U_33
_atom_site_aniso_U_23
_atom_site_aniso_U_13
_atom_site_aniso_U_12
Ru1 0.0181(5) 0.0346(5) 0.0242(5) -0.0089(4) -0.0088(3) -0.0051(4)
Cl1 0.0185(13) 0.0376(15) 0.0248(14) -0.0065(11) -0.0103(10) -0.0049(11)
P1 0.0196(14) 0.0345(15) 0.0237(15) -0.0108(12) -0.0087(11) -0.0064(12)
P2 0.041(2) 0.0410(19) 0.066(3) -0.0186(18) -0.0193(18) -0.0082(16)
F1 0.050(5) 0.092(6) 0.048(5) -0.019(5) -0.021(4) -0.016(4)
F5 0.059(5) 0.054(5) 0.059(5) -0.021(4) -0.023(4) -0.005(4)
F4 0.039(4) 0.066(5) 0.080(6) -0.030(5) -0.024(4) -0.008(4)
N3 0.016(4) 0.046(6) 0.030(5) -0.016(4) -0.006(4) -0.015(4)
N2 0.024(5) 0.034(5) 0.026(5) -0.003(4) -0.013(4) -0.002(4)
N1 0.016(4) 0.050(6) 0.018(5) -0.004(4) -0.007(4) -0.012(4)
F2 0.083(7) 0.059(6) 0.105(8) 0.008(6) -0.025(6) -0.001(5)
F3 0.038(5) 0.082(6) 0.121(8) -0.037(6) -0.014(5) -0.013(4)
C10 0.019(5) 0.044(6) 0.024(6) -0.011(5) -0.005(4) -0.010(5)
C36 0.018(5) 0.034(6) 0.032(6) -0.018(5) -0.008(4) -0.002(4)
F6 0.061(6) 0.088(7) 0.178(12) -0.077(8) -0.016(7) -0.012(5)
C5 0.027(6) 0.031(6) 0.034(6) -0.012(5) -0.010(5) -0.009(5)
C35 0.031(6) 0.049(7) 0.022(6) -0.013(5) -0.006(5) -0.012(5)
C42 0.019(5) 0.046(7) 0.026(6) -0.014(5) -0.005(4) -0.008(5)
C31 0.023(6) 0.046(7) 0.027(6) -0.009(5) -0.012(5) -0.004(5)
C12 0.031(6) 0.053(8) 0.039(7) -0.008(6) -0.019(5) -0.013(6)
C30 0.028(6) 0.045(7) 0.025(6) -0.008(5) -0.005(5) -0.014(5)
C11 0.025(6) 0.047(7) 0.036(7) -0.013(6) 0.001(5) -0.020(5)
C8 0.031(6) 0.067(9) 0.030(7) -0.011(6) -0.010(5) -0.022(6)
C6 0.025(6) 0.037(6) 0.036(7) -0.004(5) -0.005(5) -0.014(5)
C7 0.027(6) 0.035(6) 0.050(8) -0.005(6) -0.014(6) -0.012(5)
C16 0.045(8) 0.048(8) 0.034(7) -0.004(6) -0.006(6) -0.025(6)
C25 0.025(6) 0.059(8) 0.036(7) 0.007(6) -0.015(5) -0.015(6)
C9 0.016(5) 0.052(7) 0.034(7) -0.011(6) -0.011(5) -0.007(5)
C19 0.036(7) 0.048(7) 0.030(7) -0.006(6) -0.012(5) -0.011(6)
C13 0.058(9) 0.067(9) 0.041(8) -0.028(7) -0.007(7) -0.026(8)
C37 0.028(6) 0.034(6) 0.038(7) -0.011(5) -0.005(5) -0.008(5)
C15 0.028(6) 0.038(7) 0.028(6) -0.006(5) -0.011(5) -0.009(5)
C43 0.035(7) 0.065(9) 0.042(8) -0.020(7) -0.013(6) -0.017(6)
C22 0.040(7) 0.050(8) 0.045(8) -0.012(6) -0.014(6) -0.007(6)
C2 0.028(6) 0.060(8) 0.045(8) -0.017(7) -0.015(6) -0.012(6)
C39 0.031(7) 0.049(8) 0.059(9) -0.031(7) -0.012(6) -0.007(6)
C3 0.034(7) 0.059(9) 0.080(11) -0.036(8) -0.012(7) -0.009(7)
C38 0.018(6) 0.071(9) 0.039(7) -0.021(7) -0.007(5) -0.003(6)
C47 0.040(7) 0.046(8) 0.060(9) -0.025(7) -0.018(6) -0.008(6)
C44 0.043(8) 0.060(9) 0.048(8) -0.032(7) -0.018(6) -0.010(6)
C1 0.024(6) 0.051(7) 0.035(7) -0.015(6) -0.005(5) -0.014(5)
C14 0.045(8) 0.049(8) 0.050(8) -0.011(7) -0.019(7) -0.018(6)
C40 0.044(8) 0.031(6) 0.048(8) -0.010(6) -0.020(6) -0.003(5)
C41 0.031(6) 0.046(7) 0.037(7) -0.011(6) -0.015(5) -0.013(6)
C32 0.032(7) 0.080(10) 0.048(9) -0.033(8) -0.006(6) -0.008(7)
C24 0.040(7) 0.066(9) 0.033(7) -0.005(6) -0.019(6) -0.013(7)
C26 0.024(6) 0.055(8) 0.056(9) 0.001(7) -0.019(6) -0.007(6)
C4 0.041(7) 0.052(8) 0.042(7) -0.014(6) -0.018(6) -0.011(6)
C28 0.055(9) 0.073(10) 0.033(8) -0.004(7) -0.031(7) -0.016(8)
C34 0.036(7) 0.073(10) 0.037(8) -0.005(7) -0.014(6) -0.004(7)
C46 0.053(9) 0.044(8) 0.074(10) -0.037(8) -0.025(8) 0.004(6)
C27 0.055(10) 0.098(13) 0.052(10) 0.003(9) -0.025(8) -0.036(9)
C23 0.049(9) 0.077(10) 0.043(9) -0.022(8) -0.021(7) 0.007(8)
C29 0.038(8) 0.100(12) 0.053(9) -0.018(9) -0.030(7) -0.008(8)
C21 0.082(13) 0.088(13) 0.099(15) -0.057(12) -0.071(11) 0.049(10)
C20 0.111(15) 0.091(13) 0.090(14) -0.056(11) -0.089(13) 0.052(11)
C45 0.029(7) 0.085(12) 0.106(14) -0.061(11) -0.016(8) -0.010(7)
C33 0.031(7) 0.104(12) 0.026(7) -0.010(8) -0.015(6) 0.006(8)
C17 0.096(15) 0.097(14) 0.091(14) -0.058(12) -0.063(12) 0.032(11)
C18 0.112(16) 0.080(13) 0.097(15) -0.055(12) -0.067(13) 0.029(11)

loop_
_atom_type_symbol
_atom_type_description
_atom_type_scat_dispersion_real
_atom_type_scat_dispersion_imag
_atom_type_scat_source
C C 0.0033 0.0016 'International Tables Vol C Tables 4.2.6.8 and 6.1.1.4'
H H 0.0000 0.0000 'International Tables Vol C Tables 4.2.6.8 and 6.1.1.4'
Cl Cl 0.1484 0.1585 'International Tables Vol C Tables 4.2.6.8 and 6.1.1.4'
F F 0.0171 0.0103 'International Tables Vol C Tables 4.2.6.8 and 6.1.1.4'
N N 0.0061 0.0033 'International Tables Vol C Tables 4.2.6.8 and 6.1.1.4'
P P 0.1023 0.0942 'International Tables Vol C Tables 4.2.6.8 and 6.1.1.4'
Ru Ru -1.2594 0.8363 'International Tables Vol C Tables 4.2.6.8 and 6.1.1.4'

loop_
_geom_angle_atom_site_label_1
_geom_angle_atom_site_label_2
_geom_angle_atom_site_label_3
_geom_angle
_geom_angle_site_symmetry_3
Cl1 Ru1 Cl1 82.50(9) 2_675
P1 Ru1 Cl1 97.65(10) .
P1 Ru1 Cl1 179.35(10) 2_675
N3 Ru1 Cl1 104.3(3) .
N3 Ru1 Cl1 91.2(2) 2_675
N3 Ru1 P1 89.4(2) .
N2 Ru1 Cl1 166.5(3) .
N2 Ru1 Cl1 84.5(3) 2_675
N2 Ru1 P1 95.3(3) .
N2 Ru1 N3 79.5(4) .
N2 Ru1 N1 80.9(4) .
N1 Ru1 Cl1 94.8(3) .
N1 Ru1 Cl1 86.5(2) 2_675
N1 Ru1 P1 92.8(2) .
N1 Ru1 N3 160.4(4) .
Ru1 Cl1 Ru1 97.50(9) 2_675
C36 P1 Ru1 119.6(4) .
C36 P1 C42 100.6(5) .
C36 P1 C30 102.4(5) .
C42 P1 Ru1 113.5(3) .
C42 P1 C30 108.4(5) .
C30 P1 Ru1 111.2(4) .
F1 P2 F5 89.1(5) .
F1 P2 F2 178.0(6) .
F1 P2 F3 89.6(5) .
F5 P2 F2 89.0(5) .
F5 P2 F3 87.9(5) .
F4 P2 F1 90.6(5) .
F4 P2 F5 91.3(5) .
F4 P2 F2 88.8(6) .
F4 P2 F3 179.2(5) .
F3 P2 F2 90.9(6) .
F6 P2 F1 92.9(6) .
F6 P2 F5 177.6(6) .
F6 P2 F4 90.0(5) .
F6 P2 F2 89.0(7) .
F6 P2 F3 90.7(5) .
C11 N3 Ru1 111.1(7) .
C15 N3 Ru1 130.6(8) .
C15 N3 C11 118.3(9) .
C10 N2 Ru1 121.0(7) .
C10 N2 C6 120.9(10) .
C6 N2 Ru1 116.9(8) .
C5 N1 Ru1 112.9(7) .
C1 N1 Ru1 129.8(8) .
C1 N1 C5 117.3(10) .
N2 C10 C11 110.2(10) .
N2 C10 C9 119.8(10) .
C9 C10 C11 130.0(11) .
C37 C36 P1 118.0(9) .
C41 C36 P1 123.3(8) .
C41 C36 C37 118.6(10) .
N1 C5 C6 114.3(9) .
C4 C5 N1 122.0(11) .
C4 C5 C6 123.7(11) .
C30 C35 H35 120.3 .
C30 C35 C34 119.5(11) .
C34 C35 H35 120.3 .
C43 C42 P1 115.7(9) .
C47 C42 P1 125.2(9) .
C47 C42 C43 118.9(12) .
C30 C31 H31 119.1 .
C30 C31 C32 121.8(11) .
C32 C31 H31 119.1 .
C11 C12 H12 120.7 .
C13 C12 H12 120.7 .
C13 C12 C11 118.6(12) .
C35 C30 P1 119.0(8) .
C31 C30 P1 120.5(9) .
C31 C30 C35 119.9(11) .
N3 C11 C10 117.3(10) .
N3 C11 C12 121.6(11) .
C12 C11 C10 121.2(11) .
C7 C8 C16 120.7(11) .
C9 C8 C7 116.7(11) .
C9 C8 C16 122.6(11) .
N2 C6 C5 114.4(10) .
N2 C6 C7 118.6(11) .
C7 C6 C5 127.0(10) .
C8 C7 C6 121.3(11) .
C8 C7 H7 119.4 .
C6 C7 H7 119.4 .
C21 C16 C8 123.0(13) .
C21 C16 C17 115.7(14) .
C17 C16 C8 120.8(12) .
C24 C25 H25 119.3 .
C26 C25 H25 119.3 .
C26 C25 C24 121.4(13) .
C10 C9 C8 122.4(11) .
C10 C9 H9 118.8 .
C8 C9 H9 118.8 .
C20 C19 C22 125.4(12) .
C18 C19 C22 119.0(12) .
C18 C19 C20 115.2(13) .
C12 C13 H13 120.9 .
C14 C13 C12 118.1(12) .
C14 C13 H13 120.9 .
C36 C37 H37 120.1 .
C38 C37 C36 119.9(11) .
C38 C37 H37 120.1 .
N3 C15 H15 118.5 .
N3 C15 C14 123.0(12) .
C14 C15 H15 118.5 .
C42 C43 H43 119.0 .
C44 C43 C42 121.9(14) .
C44 C43 H43 119.0 .
C19 C22 H22 116.6 .
C23 C22 C19 126.9(13) .
C23 C22 H22 116.6 .
C3 C2 H2 121.5 .
C3 C2 C1 117.1(13) .
C1 C2 H2 121.5 .
C38 C39 H39 120.1 .
C38 C39 C40 119.7(12) .
C40 C39 H39 120.1 .
C2 C3 H3 119.3 .
C2 C3 C4 121.4(13) .
C4 C3 H3 119.3 .
C37 C38 H38 119.9 .
C39 C38 C37 120.1(12) .
C39 C38 H38 119.9 .
C42 C47 H47 119.8 .
C42 C47 C46 120.5(14) .
C46 C47 H47 119.8 .
C43 C44 H44 120.9 .
C43 C44 C45 118.2(14) .
C45 C44 H44 120.9 .
N1 C1 C2 124.5(12) .
N1 C1 H1 117.7 .
C2 C1 H1 117.7 .
C13 C14 C15 120.1(12) .
C13 C14 H14 120.0 .
C15 C14 H14 120.0 .
C39 C40 H40 119.6 .
C41 C40 C39 120.7(12) .
C41 C40 H40 119.6 .
C36 C41 H41 119.6 .
C40 C41 C36 120.9(11) .
C40 C41 H41 119.6 .
C31 C32 H32 120.6 .
C33 C32 C31 118.8(12) .
C33 C32 H32 120.6 .
C25 C24 C23 121.0(12) .
C29 C24 C25 118.1(13) .
C29 C24 C23 120.9(13) .
C25 C26 H26 119.9 .
C25 C26 C27 120.2(14) .
C27 C26 H26 119.9 .
C5 C4 C3 117.6(12) .
C5 C4 H4 121.2 .
C3 C4 H4 121.2 .
C27 C28 H28 119.1 .
C27 C28 C29 121.9(14) .
C29 C28 H28 119.1 .
C35 C34 H34 120.5 .
C33 C34 C35 119.0(13) .
C33 C34 H34 120.5 .
C47 C46 H46 119.7 .
C45 C46 C47 120.5(15) .
C45 C46 H46 119.7 .
C26 C27 H27 120.5 .
C28 C27 C26 118.9(14) .
C28 C27 H27 120.5 .
C22 C23 C24 129.7(14) .
C22 C23 H23 115.2 .
C24 C23 H23 115.2 .
C24 C29 C28 119.4(14) .
C24 C29 H29 120.3 .
C28 C29 H29 120.3 .
C16 C21 H21 118.0 .
C16 C21 C20 124.0(15) .
C20 C21 H21 118.0 .
C19 C20 C21 122.1(15) .
C19 C20 H20 119.0 .
C21 C20 H20 119.0 .
C44 C45 H45 120.0 .
C46 C45 C44 120.0(13) .
C46 C45 H45 120.0 .
C32 C33 C34 121.0(13) .
C32 C33 H33 119.5 .
C34 C33 H33 119.5 .
C16 C17 H17 120.2 .
C18 C17 C16 119.6(15) .
C18 C17 H17 120.2 .
C19 C18 C17 122.0(15) .
C19 C18 H18 119.0 .
C17 C18 H18 119.0 .

loop_
_geom_bond_atom_site_label_1
_geom_bond_atom_site_label_2
_geom_bond_distance
_geom_bond_site_symmetry_2
Ru1 Cl1 2.494(3) 2_675
Ru1 Cl1 2.459(3) .
Ru1 P1 2.284(3) .
Ru1 N3 2.108(8) .
Ru1 N2 1.947(9) .
Ru1 N1 2.061(9) .
P1 C36 1.839(10) .
P1 C42 1.840(12) .
P1 C30 1.842(11) .
P2 F1 1.580(9) .
P2 F5 1.587(8) .
P2 F4 1.573(9) .
P2 F2 1.611(11) .
P2 F3 1.605(9) .
P2 F6 1.563(10) .
N3 C11 1.366(16) .
N3 C15 1.302(14) .
N2 C10 1.355(14) .
N2 C6 1.369(14) .
N1 C5 1.380(14) .
N1 C1 1.331(14) .
C10 C11 1.490(16) .
C10 C9 1.361(16) .
C36 C37 1.410(16) .
C36 C41 1.385(16) .
C5 C6 1.467(16) .
C5 C4 1.372(16) .
C35 H35 0.9500 .
C35 C30 1.386(16) .
C35 C34 1.418(17) .
C42 C43 1.417(17) .
C42 C47 1.357(17) .
C31 H31 0.9500 .
C31 C30 1.373(15) .
C31 C32 1.387(18) .
C12 H12 0.9500 .
C12 C11 1.414(17) .
C12 C13 1.381(18) .
C8 C7 1.386(17) .
C8 C16 1.505(19) .
C8 C9 1.377(17) .
C6 C7 1.397(17) .
C7 H7 0.9500 .
C16 C21 1.28(2) .
C16 C17 1.400(19) .
C25 H25 0.9500 .
C25 C24 1.428(18) .
C25 C26 1.360(17) .
C9 H9 0.9500 .
C19 C22 1.462(18) .
C19 C20 1.344(18) .
C19 C18 1.33(2) .
C13 H13 0.9500 .
C13 C14 1.38(2) .
C37 H37 0.9500 .
C37 C38 1.403(16) .
C15 H15 0.9500 .
C15 C14 1.391(17) .
C43 H43 0.9500 .
C43 C44 1.361(17) .
C22 H22 0.9500 .
C22 C23 1.294(19) .
C2 H2 0.9500 .
C2 C3 1.35(2) .
C2 C1 1.384(17) .
C39 H39 0.9500 .
C39 C38 1.368(19) .
C39 C40 1.394(18) .
C3 H3 0.9500 .
C3 C4 1.411(19) .
C38 H38 0.9500 .
C47 H47 0.9500 .
C47 C46 1.400(18) .
C44 H44 0.9500 .
C44 C45 1.42(2) .
C1 H1 0.9500 .
C14 H14 0.9500 .
C40 H40 0.9500 .
C40 C41 1.369(17) .
C41 H41 0.9500 .
C32 H32 0.9500 .
C32 C33 1.38(2) .
C24 C23 1.47(2) .
C24 C29 1.398(19) .
C26 H26 0.9500 .
C26 C27 1.42(2) .
C4 H4 0.9500 .
C28 H28 0.9500 .
C28 C27 1.36(2) .
C28 C29 1.42(2) .
C34 H34 0.9500 .
C34 C33 1.396(19) .
C46 H46 0.9500 .
C46 C45 1.37(2) .
C27 H27 0.9500 .
C23 H23 0.9500 .
C29 H29 0.9500 .
C21 H21 0.9500 .
C21 C20 1.37(2) .
C20 H20 0.9500 .
C45 H45 0.9500 .
C33 H33 0.9500 .
C17 H17 0.9500 .
C17 C18 1.40(2) .
C18 H18 0.9500 .
